data_2006657
loop_
_publ_author_name
'Ohhara, Takashi'
'Hidehiro Uekusa'
'Yuji Ohashi'
'Shigehito Kondo'
'Masaki Hasegawa'

_publ_section_title
;
 <i>n</i>-Butyl \a-Cyano-4-[2-(4-pyridyl)ethenyl]cinnamate
;
_journal_issue 11
_journal_name_full 'Acta Crystallographica Section C'
_journal_page_first 1692
_journal_page_last 1694
_journal_paper_doi 10.1107/S0108270197009475
_journal_volume 53
_journal_year 1997
_chemical_formula_moiety 'C21 H20 N2 O2'
_chemical_formula_sum 'C21 H20 N2 O2'
_chemical_formula_weight 332.401
_chemical_name_systematic
;
n-butyl alpha-cyano-4-[2-(4-pyridyl)ethenyl]cinnamate
;
_space_group_IT_number 2
_symmetry_cell_setting triclinic
_symmetry_space_group_name_Hall '-P 1'
_symmetry_space_group_name_H-M 'P -1'
_audit_creation_method SHELXL
_cell_angle_alpha 97.419(6)
_cell_angle_beta 110.80(2)
_cell_angle_gamma 83.564(13)
_cell_formula_units_Z 4
_cell_length_a 9.072(2)
_cell_length_b 26.855(8)
_cell_length_c 8.135(2)
_cell_measurement_temperature 293(2)
_cell_volume 1832.5(8)
_computing_cell_refinement 'SCALE  R-AXIS IICS Software'
_computing_data_collection 'OSCILL R-AXIS IICS Software (Rigaku, 1994)'
_computing_data_reduction 'SCALE R-AXIS IICS Software'
_computing_molecular_graphics 'ORTEPII (Johnson, 1976)'
_computing_structure_refinement 'SHELXL93 (Sheldrick, 1993)'
_computing_structure_solution
;SIR92 (Altomare et al., 1994) in TEXSAN (Molecular Structure Corporation,
 1995)
;
_diffrn_ambient_temperature 293(2)
_diffrn_measurement_device 'Rigaku R-AXIS IICS'
_diffrn_radiation_monochromator graphite
_diffrn_radiation_source 'Rigaku rotating anode'
_diffrn_radiation_type 'Mo K\a'
_diffrn_radiation_wavelength 0.71070
_diffrn_reflns_av_R_equivalents 0.0533
_diffrn_reflns_av_sigmaI/netI 0.0650
_diffrn_reflns_limit_h_max 9
_diffrn_reflns_limit_h_min -10
_diffrn_reflns_limit_k_max 35
_diffrn_reflns_limit_k_min -34
_diffrn_reflns_limit_l_max 10
_diffrn_reflns_limit_l_min -10
_diffrn_reflns_number 15309
_diffrn_reflns_theta_max 27.70
_diffrn_reflns_theta_min 0.77
_exptl_absorpt_coefficient_mu 0.078
_exptl_absorpt_correction_type none
_exptl_crystal_colour Yellow
_exptl_crystal_density_diffrn 1.2048
_exptl_crystal_density_meas ?
_exptl_crystal_description plate
_exptl_crystal_F_000 704
_exptl_crystal_size_max 0.3
_exptl_crystal_size_mid 0.2
_exptl_crystal_size_min 0.03
_refine_diff_density_max 0.160
_refine_diff_density_min -0.184
_refine_ls_extinction_method none
_refine_ls_goodness_of_fit_all 1.000
_refine_ls_goodness_of_fit_obs 1.111
_refine_ls_hydrogen_treatment noref
_refine_ls_matrix_type full
_refine_ls_number_parameters 539
_refine_ls_number_reflns 7740
_refine_ls_number_restraints 18
_refine_ls_restrained_S_all 1.055
_refine_ls_restrained_S_obs 1.110
_refine_ls_R_factor_all 0.1211
_refine_ls_R_factor_obs .0506
_refine_ls_shift/esd_max -0.001
_refine_ls_shift/esd_mean 0.000
_refine_ls_structure_factor_coef Fsqd
_refine_ls_weighting_details 'w = 1/[\s^2^(Fo^2^)+(0.0639P)^2^+0.1876P] where P=(Fo^2^+2Fc^2^)/3'
_refine_ls_weighting_scheme calc
_refine_ls_wR_factor_all 0.1560
_refine_ls_wR_factor_obs .1133
_reflns_number_observed 3934
_reflns_number_total 7744
_reflns_observed_criterion >2sigma(I)
_cod_data_source_file de1061.cif
_cod_data_source_block Sample1
_cod_depositor_comments
;
The following automatic conversions were performed:
'_symmetry_cell_setting' value 'Triclinic' changed to 'triclinic'
according to '/home/saulius/struct/CIF-dictionaries/cif_core.dic'
dictionary named 'cif_core.dic' version 2.4.1 from 2010-06-29.

Automatic conversion script
Id: cif_fix_enum 1527 2010-12-29 10:47:43Z saulius 

The following automatic conversions were performed:

'_exptl_crystal_density_meas' value 'Not measured' was changed to '?'
- the value is perceived as not measured.

Automatic conversion script
Id: cif_fix_values 3008 2015-01-20 13:52:24Z robertas 

The following automatic conversions were performed:

'_refine_ls_weighting_scheme' value 'calc w =
1/[\s^2^(Fo^2^)+(0.0639P)^2^+0.1876P] where P=(Fo^2^+2Fc^2^)/3' was
changed to 'calc'. New tag '_refine_ls_weighting_details' was
created. The value of the new tag was set to 'w =
1/[\s^2^(Fo^2^)+(0.0639P)^2^+0.1876P] where P=(Fo^2^+2Fc^2^)/3'.

Automatic conversion script
Id: cif_fix_values 3143 2015-03-26 13:38:13Z robertas 
;
_cod_original_cell_volume 1832.5(9)
_cod_database_code 2006657

loop_
_symmetry_equiv_pos_as_xyz
'x, y, z'
'-x, -y, -z'

loop_
_atom_site_aniso_label
_atom_site_aniso_U_11
_atom_site_aniso_U_22
_atom_site_aniso_U_33
_atom_site_aniso_U_12
_atom_site_aniso_U_13
_atom_site_aniso_U_23
O1 .0665(7) .0841(9) .0825(8) .0222(6) .0436(6) .0437(7)
O2 .0482(5) .0596(7) .0504(6) .0150(5) .0188(5) .0189(6)
O3 .0746(8) .0481(7) .0686(9) .0032(6) .0088(7) -.0036(7)
O4 .0611(6) .0426(6) .0551(7) .0066(5) .0128(6) .0073(5)
N2 .0917(10) .0784(11) .0935(11) .0231(9) .0582(8) .0418(9)
N3 .0690(9) .0590(10) .0804(10) .0132(7) .0347(8) .0238(8)
N4 .0834(11) .0511(10) .0878(13) -.0020(8) -.0089(10) -.0015(9)
N1 .0440(14) .067(2) .092(2) .0061(13) .0222(14) -.009(2)
C1 .041(2) .073(3) .061(2) -.008(2) .0260(15) .004(2)
C2 .040(2) .043(2) .062(2) -.0137(13) .0153(14) .0095(14)
C3 .0456(14) .042(2) .047(2) .0013(12) .0189(12) .0073(14)
C4 .063(2) .051(2) .085(2) .010(2) .037(2) .021(2)
C5 .066(2) .055(2) .060(2) .016(2) .013(2) .003(2)
C6 .0495(14) .041(2) .054(2) .0084(12) .0233(13) .0139(13)
C7 .0450(14) .039(2) .050(2) .0017(12) .0218(13) .0071(13)
C8 .0411(13) .044(2) .0345(15) -.0013(12) .0169(11) .0049(13)
C9 .055(2) .048(2) .050(2) .0079(13) .0316(13) .0179(14)
C10 .0490(15) .041(2) .051(2) .0105(12) .0266(12) .0202(13)
C11 .056(2) .031(2) .0328(15) .0062(13) .0108(13) .0174(12)
C12 .0423(13) .040(2) .052(2) -.0038(12) .0251(12) .0163(13)
C13 .061(2) .040(2) .043(2) -.0054(14) .0193(14) .0165(13)
C2B .028(2) .046(3) .075(3) -.013(2) .013(2) .000(2)
C5B .073(4) .048(3) .093(4) -.004(3) .043(3) .015(3)
C1B .031(2) .048(3) .079(4) -.003(2) .007(2) -.001(3)
C6B .067(3) .043(3) .051(2) .002(2) .020(2) .014(2)
C7B .065(3) .043(3) .055(3) .000(2) .021(2) .016(2)
C13B .051(2) .032(2) .050(2) .006(2) .012(2) .020(2)
C8B .060(3) .030(2) .038(2) .007(2) .014(2) .014(2)
C9B .043(2) .057(3) .039(2) .009(2) .025(2) .025(2)
C10B .075(3) .041(2) .037(2) .004(2) .027(2) .021(2)
C11B .038(2) .042(3) .066(3) -.016(2) .041(2) -.008(2)
C12B .057(2) .042(2) .048(2) -.001(2) .020(2) .021(2)
C14 .0474(8) .0433(9) .0490(9) .0015(7) .0199(7) .0097(7)
C15 .0451(8) .0430(9) .0422(9) .0000(7) .0168(7) .0056(7)
C16 .0469(8) .0494(10) .0431(9) .0072(7) .0146(7) .0102(8)
C17 .0549(9) .0470(10) .0541(10) .0111(7) .0244(8) .0147(8)
C18 .0450(8) .0621(11) .0487(10) .0136(8) .0173(7) .0082(8)
C19 .0500(9) .0535(10) .0539(10) .0087(8) .0168(8) .0080(8)
C20 .0594(10) .0634(12) .0679(12) .0190(9) .0232(9) .0050(10)
C21 .0733(12) .0599(13) .124(2) .0263(10) .0310(12) .0251(13)
C22 .0844(12) .0445(11) .0787(13) .0068(9) .0350(10) .0090(10)
C23 .0706(11) .0491(11) .0595(11) .0014(9) .0185(9) .0067(9)
C24 .0533(8) .0420(9) .0531(10) -.0012(7) .0217(7) .0083(8)
C25 .0552(9) .0506(10) .0650(12) -.0042(8) .0156(9) .0085(9)
C26 .0524(10) .0645(12) .0758(13) .0047(9) .0181(9) .0207(10)
C27 .0579(9) .0419(10) .0591(11) -.0006(8) .0170(8) .0035(8)
C28 .0583(9) .0404(9) .0567(10) -.0018(7) .0189(8) .0016(8)
C29 .0490(8) .0424(9) .0504(10) -.0013(7) .0183(7) .0032(8)
C30 .0570(9) .0396(9) .0572(11) -.0020(8) .0143(8) -.0031(8)
C31 .0579(9) .0456(10) .0503(10) -.0023(8) .0074(8) -.0010(8)
C32 .0497(8) .0418(9) .0464(9) -.0020(7) .0167(7) .0046(7)
C33 .0533(9) .0401(9) .0552(10) -.0030(7) .0144(8) -.0037(8)
C34 .0536(9) .0492(10) .0521(11) -.0021(8) .0085(8) -.0005(8)
C35 .0597(9) .0410(9) .0467(10) -.0041(7) .0159(8) .0014(8)
C36 .0544(8) .0412(9) .0474(9) -.0025(7) .0176(7) .0044(7)
C37 .0581(9) .0465(10) .0477(10) -.0019(8) .0157(8) .0040(8)
C38 .0567(9) .0431(10) .0587(11) .0027(8) .0083(8) .0105(9)
C39 .0645(10) .0403(9) .0604(11) .0057(8) .0194(8) .0101(8)
C40 .0546(9) .0454(10) .0622(11) -.0011(7) .0198(8) .0089(8)
C41 .0556(9) .0499(10) .0640(11) .0009(8) .0176(8) .0091(9)
C42 .0639(11) .0700(14) .0777(14) .0013(10) .0110(10) .0076(11)

loop_
_atom_site_label
_atom_site_fract_x
_atom_site_fract_y
_atom_site_fract_z
_atom_site_U_iso_or_equiv
_atom_site_thermal_displace_type
_atom_site_calc_flag
_atom_site_refinement_flags
_atom_site_occupancy
_atom_site_disorder_group
_atom_site_type_symbol
O1 -.11197(14) 1.03885(5) .8329(2) .0718(4) Uani d . 1 . O
O2 -.11567(12) 1.08993(4) .63412(14) .0525(3) Uani d . 1 . O
O3 .77565(14) .39779(5) .8808(2) .0696(4) Uani d . 1 . O
O4 .94874(13) .43569(4) 1.1228(2) .0555(3) Uani d . 1 . O
N2 .1940(2) 1.07255(6) .5094(2) .0799(5) Uani d . 1 . N
N3 -.2924(2) .78772(6) .2280(2) .0669(4) Uani d . 1 . N
N4 .8657(2) .55670(6) 1.1863(3) .0856(6) Uani d . 1 . N
N1 1.2807(4) .75723(15) .9682(5) .0702(13) Uani d PD .580(2) 1 N
C1 1.2313(4) .7988(2) .8844(5) .0560(12) Uani d PD .580(2) 1 C
C2 1.0960(4) .82890(13) .8806(5) .0478(10) Uani d PD .580(2) 1 C
C3 .9958(3) .81430(12) .9587(4) .0441(8) Uani d PD .580(2) 1 C
C4 1.0372(4) .76869(13) 1.0295(5) .0630(10) Uani d PD .580(2) 1 C
C5 1.1742(5) .7412(2) 1.0231(6) .0648(15) Uani d PD .580(2) 1 C
C6 .8490(3) .84369(11) .9559(4) .0466(7) Uani d P .580(2) 1 C
C7 .7845(3) .88541(11) .8740(4) .0435(7) Uani d P .580(2) 1 C
C8 .6308(2) .91386(6) .8636(2) .0388(8) Uani d PG .580(2) 1 C
C9 .5752(2) .95061(7) .7461(3) .0467(8) Uani d PG .580(2) 1 C
C10 .4319(2) .97790(8) .7294(3) .0441(8) Uani d PG .580(2) 1 C
C11 .3442(2) .96844(8) .8302(3) .0404(9) Uani d PG .580(2) 1 C
C12 .3999(2) .93169(8) .9478(3) .0412(7) Uani d PG .580(2) 1 C
C13 .5432(2) .90440(7) .9644(2) .0463(9) Uani d PG .580(2) 1 C
C2B 1.1361(5) .8349(2) .8664(8) .051(2) Uani d PD .420(2) 2 C
C3B 1.0051(5) .8259(2) .9098(6) .0397(12) Uiso d PD .420(2) 2 C
C4B 1.0180(7) .7833(2) .9920(8) .0567(15) Uiso d PD .420(2) 2 C
C5B 1.1490(8) .7491(2) 1.0213(10) .067(2) Uani d PD .420(2) 2 C
N1B 1.2683(5) .7538(2) .9569(6) .0461(14) Uiso d PD .420(2) 2 N
C1B 1.2647(6) .7995(2) .9033(9) .056(2) Uani d PD .420(2) 2 C
C6B .8666(5) .8651(2) .8738(6) .0531(12) Uani d P .420(2) 2 C
C7B .7590(5) .8679(2) .9459(6) .0537(12) Uani d P .420(2) 2 C
C13B .5160(3) .89787(9) 1.0019(3) .0450(12) Uani d PG .420(2) 2 C
C8B .6162(3) .90419(11) .9118(4) .0437(13) Uani d PG .420(2) 2 C
C9B .5747(4) .93991(13) .7907(4) .0426(11) Uani d PG .420(2) 2 C
C10B .4330(4) .96931(12) .7597(5) .0476(12) Uani d PG .420(2) 2 C
C11B .3329(3) .96298(12) .8498(5) .0421(12) Uani d PG .420(2) 2 C
C12B .3743(3) .92727(12) .9709(4) .0471(12) Uani d PG .420(2) 2 C
C14 .1838(2) .99434(6) .8214(2) .0456(4) Uani d . 1 . C
C15 .1021(2) 1.03169(6) .7225(2) .0431(4) Uani d . 1 . C
C16 -.0527(2) 1.05320(6) .7381(2) .0470(4) Uani d . 1 . C
C17 .1542(2) 1.05405(6) .6038(2) .0507(4) Uani d . 1 . C
C18 -.2663(2) 1.11450(7) .6414(2) .0528(5) Uani d . 1 . C
C19 -.3170(2) 1.15477(7) .5162(2) .0535(5) Uani d . 1 . C
C20 -.4714(2) 1.18284(7) .5172(3) .0652(6) Uani d . 1 . C
C21 -.5292(2) 1.22331(8) .3896(3) .0875(7) Uani d . 1 . C
C22 -.1629(2) .79362(7) .3716(3) .0680(6) Uani d . 1 . C
C23 -.0532(2) .75502(7) .4420(3) .0612(5) Uani d . 1 . C
C24 -.0729(2) .70645(6) .3612(2) .0484(4) Uani d . 1 . C
C25 -.2077(2) .70040(7) .2130(2) .0581(5) Uani d . 1 . C
C26 -.3131(2) .74110(7) .1531(3) .0648(6) Uani d . 1 . C
C27 .0370(2) .66304(6) .4255(2) .0542(5) Uani d . 1 . C
C28 .1606(2) .66219(6) .5746(2) .0525(5) Uani d . 1 . C
C29 .2687(2) .61812(6) .6395(2) .0473(4) Uani d . 1 . C
C30 .3940(2) .62352(6) .7979(2) .0536(5) Uani d . 1 . C
C31 .5016(2) .58378(6) .8625(2) .0550(5) Uani d . 1 . C
C32 .4858(2) .53594(6) .7704(2) .0460(4) Uani d . 1 . C
C33 .3561(2) .53038(6) .6139(2) .0515(5) Uani d . 1 . C
C34 .2497(2) .57023(6) .5495(2) .0549(5) Uani d . 1 . C
C35 .5943(2) .49176(6) .8243(2) .0500(4) Uani d . 1 . C
C36 .7330(2) .48567(6) .9575(2) .0477(4) Uani d . 1 . C
C37 .8185(2) .43460(7) .9789(2) .0517(5) Uani d . 1 . C
C38 .8058(2) .52533(7) 1.0844(3) .0560(5) Uani d . 1 . C
C39 1.0437(2) .38808(6) 1.1622(2) .0560(5) Uani d . 1 . C
C40 1.1789(2) .39830(6) 1.3311(2) .0541(5) Uani d . 1 . C
C41 1.2850(2) .35120(7) 1.3892(2) .0573(5) Uani d . 1 . C
C42 1.4233(2) .36141(8) 1.5612(3) .0747(6) Uani d . 1 . C
H1 1.2921(4) .8082(2) .8241(5) .067 Uiso calc PR .580(2) 1 H
H2 1.0723(4) .85865(13) .8264(5) .057 Uiso calc PR .580(2) 1 H
H4 .9738(4) .75645(13) 1.0812(5) .076 Uiso calc PR .580(2) 1 H
H5 1.1930(5) .7090(2) 1.0600(6) .078 Uiso calc PR .580(2) 1 H
H6 .7936(3) .83210(11) 1.0183(4) .056 Uiso calc PR .580(2) 1 H
H7 .8428(3) .89806(11) .8169(4) .052 Uiso calc PR .580(2) 1 H
H9 .6338(3) .95694(10) .6786(3) .056 Uiso calc PR .580(2) 1 H
H10 .3946(3) 1.00249(10) .6508(4) .053 Uiso calc PR .580(2) 1 H
H12 .3412(3) .92536(11) 1.0152(4) .049 Uiso calc PR .580(2) 1 H
H13 .5804(3) .87981(9) 1.0431(3) .056 Uiso calc PR .580(2) 1 H
H2B 1.1366(5) .8637(2) .8144(8) .061 Uiso calc PR .420(2) 2 H
H4B .9365(7) .7772(2) 1.0292(8) .068 Uiso calc PR .420(2) 2 H
H5B 1.1568(8) .7222(2) 1.0861(10) .080 Uiso calc PR .420(2) 2 H
H1B 1.3560(6) .8081(2) .8899(9) .068 Uiso calc PR .420(2) 2 H
H6B .8583(5) .8885(2) .7954(6) .064 Uiso calc PR .420(2) 2 H
H7B .7720(5) .8450(2) 1.0272(6) .064 Uiso calc PR .420(2) 2 H
H13B .5438(3) .87397(9) 1.0829(3) .054 Uiso calc PR .420(2) 2 H
H9B .6417(5) .9441(2) .7304(5) .051 Uiso calc PR .420(2) 2 H
H10B .4053(5) .9932(2) .6787(6) .057 Uiso calc PR .420(2) 2 H
H12B .3073(4) .9230(2) 1.0312(6) .057 Uiso calc PR .420(2) 2 H
H14 .1365(2) .98307(6) .8928(2) .055 Uiso calc R 1 1 H
H18A -.2535(2) 1.12924(7) .7605(2) .063 Uiso calc R 1 . H
H18B -.3456(2) 1.09009(7) .6072(2) .063 Uiso calc R 1 . H
H19A -.3296(2) 1.13956(7) .3976(2) .064 Uiso calc R 1 . H
H19B -.2354(2) 1.17838(7) .5497(2) .064 Uiso calc R 1 . H
H20A -.4575(2) 1.19835(7) .6358(3) .078 Uiso calc R 1 . H
H20B -.5516(2) 1.15890(7) .4869(3) .078 Uiso calc R 1 . H
H21A -.6268(2) 1.23966(8) .3963(3) .131 Uiso calc R 1 . H
H21B -.5457(2) 1.20817(8) .2715(3) .131 Uiso calc R 1 . H
H21C -.4515(2) 1.24765(8) .4204(3) .131 Uiso calc R 1 . H
H22 -.1455(2) .82594(7) .4280(3) .082 Uiso calc R 1 . H
H23 .0337(2) .76169(7) .5434(3) .073 Uiso calc R 1 . H
H25 -.2277(2) .66859(7) .1531(2) .070 Uiso calc R 1 . H
H26 -.4033(2) .73532(7) .0548(3) .078 Uiso calc R 1 . H
H27 .0179(2) .63281(6) .3541(2) .065 Uiso calc R 1 . H
H28 .1812(2) .69251(6) .6452(2) .063 Uiso calc R 1 . H
H30 .4061(2) .65487(6) .8629(2) .064 Uiso calc R 1 . H
H31 .5853(2) .58899(6) .9682(2) .066 Uiso calc R 1 . H
H33 .3411(2) .49877(6) .5510(2) .062 Uiso calc R 1 . H
H34 .1645(2) .56502(6) .4451(2) .066 Uiso calc R 1 . H
H35 .5615(2) .46223(6) .7530(2) .060 Uiso calc R 1 . H
H39A 1.0830(2) .37545(6) 1.0672(2) .067 Uiso calc R 1 . H
H39B .9802(2) .36312(6) 1.1753(2) .067 Uiso calc R 1 . H
H40A 1.1374(2) .41227(6) 1.4233(2) .065 Uiso calc R 1 . H
H40B 1.2412(2) .42320(6) 1.3154(2) .065 Uiso calc R 1 . H
H41A 1.3262(2) .33721(7) 1.2968(2) .069 Uiso calc R 1 . H
H41B 1.2227(2) .32634(7) 1.4050(2) .069 Uiso calc R 1 . H
H42A 1.4865(2) .33061(8) 1.5921(3) .112 Uiso calc R 1 . H
H42B 1.3833(2) .37459(8) 1.6539(3) .112 Uiso calc R 1 . H
H42C 1.4868(2) .38546(8) 1.5457(3) .112 Uiso calc R 1 . H

loop_
_atom_type_symbol
_atom_type_description
_atom_type_scat_dispersion_real
_atom_type_scat_dispersion_imag
_atom_type_scat_source
C C 0.0033 0.0016 'International Tables Vol C Tables 4.2.6.8 and 6.1.1.4'
H H 0.0000 0.0000 'International Tables Vol C Tables 4.2.6.8 and 6.1.1.4'
N N 0.0061 0.0033 'International Tables Vol C Tables 4.2.6.8 and 6.1.1.4'
O O 0.0106 0.0060 'International Tables Vol C Tables 4.2.6.8 and 6.1.1.4'

loop_
_geom_angle_atom_site_label_1
_geom_angle_atom_site_label_2
_geom_angle_atom_site_label_3
_geom_angle_site_symmetry_1
_geom_angle_site_symmetry_3
_geom_angle
C16 O2 C18 . . 116.04(13)
C37 O4 C39 . . 117.04(13)
C26 N3 C22 . . 115.6(2)
C5 N1 C1 . . 113.8(3)
N1 C1 C2 . . 124.8(4)
C1 C2 C3 . . 119.5(3)
C4 C3 C2 . . 116.1(3)
C4 C3 C6 . . 121.4(3)
C2 C3 C6 . . 122.4(3)
C3 C4 C5 . . 119.4(4)
N1 C5 C4 . . 125.2(4)
C7 C6 C3 . . 127.9(3)
C7 C6 C15 . 2_677 66.2(2)
C3 C6 C15 . 2_677 115.9(2)
C6 C7 C8 . . 127.9(3)
C6 C7 C14 . 2_677 114.7(2)
C8 C7 C14 . 2_677 64.80(12)
C9 C8 C13 . . 120.0
C9 C8 C7 . . 117.5(2)
C13 C8 C7 . . 122.5(2)
C8 C9 C10 . . 120.0
C11 C10 C9 . . 120.0
C10 C11 C12 . . 120.0
C10 C11 C14 . . 125.48(15)
C12 C11 C14 . . 114.49(15)
C11 C12 C13 . . 120.0
C12 C13 C8 . . 120.0
C1B C2B C3B . . 118.2(5)
C4B C3B C2B . . 116.6(5)
C4B C3B C6B . . 125.2(5)
C2B C3B C6B . . 118.2(4)
C3B C4B C5B . . 122.0(6)
N1B C5B C4B . . 122.0(6)
C1B N1B C5B . . 113.6(5)
N1B C1B C2B . . 125.6(6)
C7B C6B C3B . . 123.7(5)
C6B C7B C8B . . 126.8(4)
C8B C13B C12B . . 120.0
C13B C8B C9B . . 120.0
C13B C8B C7B . . 115.2(3)
C9B C8B C7B . . 124.7(3)
C10B C9B C8B . . 120.0
C9B C10B C11B . . 120.0
C10B C11B C12B . . 120.0
C10B C11B C14 . . 120.9(2)
C12B C11B C14 . . 119.1(2)
C11B C12B C13B . . 120.0
C15 C14 C11B . . 138.2(2)
C15 C14 C11 . . 127.8(2)
C15 C14 C7 . 2_677 72.38(10)
C11 C14 C7 . 2_677 112.92(13)
C15 C14 C15 . 2_576 56.95(10)
C11B C14 C15 . 2_576 107.8(2)
C11 C14 C15 . 2_576 103.84(13)
C7 C14 C15 2_677 2_576 128.83(6)
C14 C15 C17 . . 124.70(15)
C14 C15 C16 . . 119.22(15)
C17 C15 C16 . . 116.06(14)
C14 C15 C6 . 2_677 106.60(11)
C17 C15 C6 . 2_677 91.75(11)
C16 C15 C6 . 2_677 68.33(9)
C14 C15 C14 . 2_576 123.05(10)
C17 C15 C14 . 2_576 65.66(9)
C16 C15 C14 . 2_576 82.17(9)
C6 C15 C14 2_677 2_576 130.05(6)
O1 C16 O2 . . 124.52(15)
O1 C16 C15 . . 124.16(15)
O2 C16 C15 . . 111.32(14)
N2 C17 C15 . . 178.9(2)
O2 C18 C19 . . 107.84(14)
C18 C19 C20 . . 111.5(2)
C19 C20 C21 . . 113.4(2)
N3 C22 C23 . . 124.5(2)
C22 C23 C24 . . 119.8(2)
C23 C24 C25 . . 115.5(2)
C23 C24 C27 . . 123.9(2)
C25 C24 C27 . . 120.6(2)
C26 C25 C24 . . 120.9(2)
N3 C26 C25 . . 123.6(2)
C28 C27 C24 . . 127.1(2)
C27 C28 C29 . . 126.7(2)
C30 C29 C34 . . 117.49(15)
C30 C29 C28 . . 119.74(15)
C34 C29 C28 . . 122.77(14)
C31 C30 C29 . . 122.1(2)
C30 C31 C32 . . 120.7(2)
C31 C32 C33 . . 116.89(15)
C31 C32 C35 . . 125.16(14)
C33 C32 C35 . . 117.94(14)
C34 C33 C32 . . 122.2(2)
C33 C34 C29 . . 120.55(15)
C36 C35 C32 . . 132.2(2)
C36 C35 C36 . 2_667 106.12(11)
C32 C35 C36 . 2_667 66.08(10)
C36 C35 C36 . 2_767 36.41(11)
C32 C35 C36 . 2_767 118.10(10)
C36 C35 C36 2_667 2_767 137.01(5)
C35 C36 C38 . . 123.9(2)
C35 C36 C37 . . 119.72(15)
C38 C36 C37 . . 116.34(14)
C35 C36 C35 . 2_667 73.88(11)
C38 C36 C35 . 2_667 84.28(11)
C37 C36 C35 . 2_667 113.27(11)
C35 C36 C35 . 2_767 143.59(11)
C38 C36 C35 . 2_767 58.59(10)
C37 C36 C35 . 2_767 71.48(9)
C35 C36 C35 2_667 2_767 137.01(5)
O3 C37 O4 . . 124.6(2)
O3 C37 C36 . . 124.6(2)
O4 C37 C36 . . 110.86(14)
N4 C38 C36 . . 179.1(2)
O4 C39 C40 . . 107.29(13)
C39 C40 C41 . . 112.47(14)
C40 C41 C42 . . 112.7(2)

loop_
_geom_bond_atom_site_label_1
_geom_bond_atom_site_label_2
_geom_bond_site_symmetry_2
_geom_bond_distance
_geom_bond_publ_flag
O1 C16 . 1.204(2) ?
O2 C16 . 1.327(2) ?
O2 C18 . 1.467(2) ?
O3 C37 . 1.195(2) ?
O4 C37 . 1.336(2) ?
O4 C39 . 1.464(2) ?
N2 C17 . 1.142(2) ?
N3 C26 . 1.322(2) ?
N3 C22 . 1.338(2) ?
N4 C38 . 1.138(2) ?
N1 C5 . 1.329(7) ?
N1 C1 . 1.333(6) ?
C1 C2 . 1.385(5) ?
C2 C3 . 1.392(5) ?
C3 C4 . 1.378(5) ?
C3 C6 . 1.464(4) ?
C4 C5 . 1.386(5) ?
C6 C7 . 1.346(4) ?
C6 C15 2_677 3.936(3) ?
C7 C8 . 1.493(3) ?
C7 C14 2_677 3.780(3) ?
C8 C9 . 1.39 ?
C8 C13 . 1.39 ?
C9 C10 . 1.39 ?
C10 C11 . 1.39 ?
C11 C12 . 1.39 ?
C11 C14 . 1.523(2) ?
C12 C13 . 1.39 ?
C2B C1B . 1.389(7) ?
C2B C3B . 1.407(7) ?
C3B C4B . 1.372(7) ?
C3B C6B . 1.514(6) ?
C4B C5B . 1.387(8) ?
C5B N1B . 1.383(9) ?
N1B C1B . 1.348(8) ?
C6B C7B . 1.297(7) ?
C7B C8B . 1.496(5) ?
C13B C8B . 1.39 ?
C13B C12B . 1.39 ?
C8B C9B . 1.39 ?
C9B C10B . 1.39 ?
C10B C11B . 1.39 ?
C11B C12B . 1.39 ?
C11B C14 . 1.471(3) ?
C14 C15 . 1.350(2) ?
C14 C7 2_677 3.780(3) yes
C14 C15 2_576 4.273(3) yes
C15 C17 . 1.433(2) ?
C15 C16 . 1.499(2) ?
C15 C6 2_677 3.936(3) yes
C15 C14 2_576 4.273(3) yes
C18 C19 . 1.503(2) ?
C19 C20 . 1.516(2) ?
C20 C21 . 1.520(3) ?
C22 C23 . 1.382(2) ?
C23 C24 . 1.383(2) ?
C24 C25 . 1.387(2) ?
C24 C27 . 1.467(2) ?
C25 C26 . 1.385(2) ?
C27 C28 . 1.329(2) ?
C28 C29 . 1.474(2) ?
C29 C30 . 1.386(2) ?
C29 C34 . 1.392(2) ?
C30 C31 . 1.384(2) ?
C31 C32 . 1.396(2) ?
C32 C33 . 1.398(2) ?
C32 C35 . 1.461(2) ?
C33 C34 . 1.381(2) ?
C35 C36 . 1.348(2) ?
C35 C36 2_667 3.925(3) yes
C35 C36 2_767 5.798(3) yes
C36 C38 . 1.423(2) ?
C36 C37 . 1.496(2) ?
C36 C35 2_667 3.925(3) yes
C36 C35 2_767 5.798(3) yes
C39 C40 . 1.500(2) ?
C40 C41 . 1.519(2) ?
C41 C42 . 1.529(3) ?
